data_4082656
loop_
_publ_author_name
'Donoli, Alessandro'
'Bisello, Annalisa'
'Cardena, Roberta'
'Prinzivalli, Cristina'
'Crisma, Marco'
'Santi, Saverio'

_publ_section_title
;
 Charge Transfer Properties in Cyclopenta[l]phenanthrene Ferrocenyl
 Complexes
;
_journal_issue 5
_journal_name_full Organometallics
_journal_page_first 1135
_journal_paper_doi 10.1021/om4009668
_journal_volume 33
_journal_year 2014
_chemical_formula_sum 'C27 H20 Fe'
_chemical_formula_weight 400.28
_chemical_name_systematic
;
 (2-ferrocenyl)cyclopenta[l]phenanthrene 
;
_space_group_IT_number 14
_symmetry_cell_setting monoclinic
_symmetry_space_group_name_Hall '-P 2ybc'
_symmetry_space_group_name_H-M 'P 1 21/c 1'
_atom_sites_solution_hydrogens geom
_atom_sites_solution_primary direct
_atom_sites_solution_secondary difmap
_audit_creation_method SHELXL-97
_cell_angle_alpha 90.00
_cell_angle_beta 109.485(7)
_cell_angle_gamma 90.00
_cell_formula_units_Z 4
_cell_length_a 10.7640(7)
_cell_length_b 15.7212(11)
_cell_length_c 11.9089(8)
_cell_measurement_reflns_used 2648
_cell_measurement_temperature 293(2)
_cell_measurement_theta_max 31.9294
_cell_measurement_theta_min 2.2069
_cell_volume 1899.8(2)
_computing_cell_refinement
;
CrysAlisPro, Oxford Diffraction Ltd.,
Version 1.171.34.40 (release 27-08-2010 CrysAlis171 .NET)
(compiled Aug 27 2010,11:50:40)
;
_computing_data_collection
;
CrysAlisPro, Oxford Diffraction Ltd.,
Version 1.171.34.40 (release 27-08-2010 CrysAlis171 .NET)
(compiled Aug 27 2010,11:50:40)
;
_computing_data_reduction
;
CrysAlisPro, Oxford Diffraction Ltd.,
Version 1.171.34.40 (release 27-08-2010 CrysAlis171 .NET)
(compiled Aug 27 2010,11:50:40)
;
_computing_structure_refinement 'SHELXL-97 (Sheldrick, 2008)'
_computing_structure_solution 'SIR2002 (Burla et al., 2003)'
_diffrn_ambient_temperature 293(2)
_diffrn_detector_area_resol_mean 16.1274
_diffrn_measured_fraction_theta_full 0.975
_diffrn_measured_fraction_theta_max 0.975
_diffrn_measurement_device_type 'Xcalibur, Eos, Gemini'
_diffrn_measurement_method '\w scans'
_diffrn_radiation_monochromator graphite
_diffrn_radiation_source 'Enhance (Mo) X-ray Source'
_diffrn_radiation_type MoK\a
_diffrn_radiation_wavelength 0.71069
_diffrn_reflns_av_R_equivalents 0.0515
_diffrn_reflns_av_sigmaI/netI 0.1019
_diffrn_reflns_limit_h_max 13
_diffrn_reflns_limit_h_min -8
_diffrn_reflns_limit_k_max 14
_diffrn_reflns_limit_k_min -19
_diffrn_reflns_limit_l_max 14
_diffrn_reflns_limit_l_min -14
_diffrn_reflns_number 7534
_diffrn_reflns_theta_full 26.37
_diffrn_reflns_theta_max 26.37
_diffrn_reflns_theta_min 2.23
_exptl_absorpt_coefficient_mu 0.803
_exptl_absorpt_correction_T_max 1.000
_exptl_absorpt_correction_T_min 0.37430
_exptl_absorpt_correction_type multi-scan
_exptl_absorpt_process_details
;
CrysAlisPro, Oxford Diffraction Ltd.,
Version 1.171.34.40 (release 27-08-2010 CrysAlis171 .NET)
(compiled Aug 27 2010,11:50:40)
Empirical absorption correction using spherical harmonics,
 implemented in SCALE3 ABSPACK scaling algorithm.
;
_exptl_crystal_colour red
_exptl_crystal_density_diffrn 1.399
_exptl_crystal_density_method 'not measured'
_exptl_crystal_description plate
_exptl_crystal_F_000 832
_exptl_crystal_size_max 0.38
_exptl_crystal_size_mid 0.21
_exptl_crystal_size_min 0.02
_refine_diff_density_max 0.303
_refine_diff_density_min -0.370
_refine_diff_density_rms 0.050
_refine_ls_extinction_method none
_refine_ls_goodness_of_fit_ref 0.897
_refine_ls_hydrogen_treatment constr
_refine_ls_matrix_type full
_refine_ls_number_parameters 253
_refine_ls_number_reflns 3801
_refine_ls_number_restraints 0
_refine_ls_restrained_S_all 0.897
_refine_ls_R_factor_all 0.0993
_refine_ls_R_factor_gt 0.0493
_refine_ls_shift/su_max 0.001
_refine_ls_shift/su_mean 0.000
_refine_ls_structure_factor_coef Fsqd
_refine_ls_weighting_details 'calc w=1/[\s^2^(Fo^2^)+(0.0228P)^2^+0.0000P] where P=(Fo^2^+2Fc^2^)/3'
_refine_ls_weighting_scheme calc
_refine_ls_wR_factor_gt 0.0849
_refine_ls_wR_factor_ref 0.1082
_reflns_number_gt 2113
_reflns_number_total 3801
_reflns_threshold_expression >2sigma(I)
_cod_data_source_file om4009668_si_001.cif
_cod_data_source_block mc182f
_cod_depositor_comments
;
The following automatic conversions were performed:

'_symmetry_cell_setting' value 'Monoclinic' changed to 'monoclinic'
according to
/usr/data/users/saulius/crontab/automatic-downloads/current/ACS/lib/dictionaries/cif_core.dic
dictionary named 'cif_core.dic' version 2.4.2 from 2011-04-26.

Automatic conversion script
Id: cif_fix_values 2281 2013-09-26 08:29:07Z andrius 
;
_cod_database_code 4082656

loop_
_symmetry_equiv_pos_as_xyz
'x, y, z'
'-x, y+1/2, -z+1/2'
'-x, -y, -z'
'x, -y-1/2, z-1/2'

loop_
_atom_site_label
_atom_site_type_symbol
_atom_site_fract_x
_atom_site_fract_y
_atom_site_fract_z
_atom_site_U_iso_or_equiv
_atom_site_adp_type
_atom_site_occupancy
_atom_site_symmetry_multiplicity
_atom_site_calc_flag
_atom_site_refinement_flags
Fe1 Fe 0.34288(5) 0.18725(4) -0.19940(4) 0.04743(18) Uani 1 1 d .
C1 C 0.2465(3) 0.0338(2) 0.0188(3) 0.0507(9) Uani 1 1 d .
H1A H 0.3379 0.0516 0.0505 0.061 Uiso 1 1 calc R
H1B H 0.2431 -0.0246 -0.0083 0.061 Uiso 1 1 calc R
C2 C 0.1718(3) 0.0894(3) -0.0781(3) 0.0507(10) Uani 1 1 d .
C3 C 0.0694(3) 0.1266(3) -0.0495(3) 0.0542(11) Uani 1 1 d .
H3 H 0.0067 0.1639 -0.0972 0.065 Uiso 1 1 calc R
C4 C 0.0775(3) 0.0965(3) 0.0701(3) 0.0490(9) Uani 1 1 d .
C5 C 0.1815(3) 0.0424(2) 0.1101(3) 0.0470(9) Uani 1 1 d .
C6 C 0.2138(3) 0.0025(2) 0.2241(3) 0.0468(9) Uani 1 1 d .
C7 C 0.3244(4) -0.0508(3) 0.2696(3) 0.0617(11) Uani 1 1 d .
H7 H 0.3776 -0.0617 0.2238 0.074 Uiso 1 1 calc R
C8 C 0.3547(5) -0.0866(3) 0.3794(4) 0.0740(13) Uani 1 1 d .
H8 H 0.4276 -0.1221 0.4079 0.089 Uiso 1 1 calc R
C9 C 0.2771(5) -0.0702(3) 0.4485(4) 0.0802(14) Uani 1 1 d .
H9 H 0.2979 -0.0949 0.5234 0.096 Uiso 1 1 calc R
C10 C 0.1708(4) -0.0185(3) 0.4084(3) 0.0672(12) Uani 1 1 d .
H10 H 0.1192 -0.0091 0.4562 0.081 Uiso 1 1 calc R
C11 C 0.1363(4) 0.0214(2) 0.2963(3) 0.0504(9) Uani 1 1 d .
C12 C 0.0268(3) 0.0805(3) 0.2534(3) 0.0523(10) Uani 1 1 d .
C13 C -0.0496(4) 0.1051(3) 0.3236(4) 0.0674(12) Uani 1 1 d .
H13 H -0.0313 0.0819 0.3992 0.081 Uiso 1 1 calc R
C14 C -0.1497(4) 0.1624(3) 0.2831(4) 0.0765(14) Uani 1 1 d .
H14 H -0.1985 0.1776 0.3314 0.092 Uiso 1 1 calc R
C15 C -0.1797(4) 0.1981(3) 0.1709(4) 0.0743(13) Uani 1 1 d .
H15 H -0.2487 0.2367 0.1438 0.089 Uiso 1 1 calc R
C16 C -0.1077(3) 0.1764(3) 0.1003(4) 0.0636(12) Uani 1 1 d .
H16 H -0.1282 0.2003 0.0249 0.076 Uiso 1 1 calc R
C17 C -0.0028(3) 0.1183(3) 0.1401(3) 0.0505(10) Uani 1 1 d .
C18 C 0.2049(4) 0.1027(3) -0.1863(3) 0.0549(10) Uani 1 1 d .
C19 C 0.3020(4) 0.0611(3) -0.2218(3) 0.0630(11) Uani 1 1 d .
H19 H 0.3559 0.0170 -0.1811 0.076 Uiso 1 1 calc R
C20 C 0.3035(5) 0.0979(3) -0.3296(4) 0.0797(15) Uani 1 1 d .
H20 H 0.3590 0.0828 -0.3718 0.096 Uiso 1 1 calc R
C21 C 0.2063(4) 0.1610(4) -0.3615(3) 0.0845(17) Uani 1 1 d .
H21 H 0.1852 0.1945 -0.4297 0.101 Uiso 1 1 calc R
C22 C 0.1457(4) 0.1657(3) -0.2740(3) 0.0712(14) Uani 1 1 d .
H22 H 0.0790 0.2031 -0.2733 0.085 Uiso 1 1 calc R
C23 C 0.4262(4) 0.2375(3) -0.0352(3) 0.0638(12) Uani 1 1 d .
H23 H 0.4065 0.2220 0.0324 0.077 Uiso 1 1 calc R
C24 C 0.5230(4) 0.2005(3) -0.0748(4) 0.0704(13) Uani 1 1 d .
H24 H 0.5791 0.1562 -0.0381 0.084 Uiso 1 1 calc R
C25 C 0.5199(4) 0.2423(3) -0.1789(4) 0.0721(13) Uani 1 1 d .
H25 H 0.5736 0.2303 -0.2239 0.086 Uiso 1 1 calc R
C26 C 0.4241(4) 0.3040(3) -0.2040(4) 0.0711(12) Uani 1 1 d .
H26 H 0.4024 0.3411 -0.2685 0.085 Uiso 1 1 calc R
C27 C 0.3650(4) 0.3015(3) -0.1157(3) 0.0646(12) Uani 1 1 d .
H27 H 0.2970 0.3364 -0.1115 0.077 Uiso 1 1 calc R

loop_
_atom_site_aniso_label
_atom_site_aniso_U_11
_atom_site_aniso_U_22
_atom_site_aniso_U_33
_atom_site_aniso_U_23
_atom_site_aniso_U_13
_atom_site_aniso_U_12
Fe1 0.0500(3) 0.0521(4) 0.0377(3) -0.0011(3) 0.0113(2) -0.0012(3)
C1 0.052(2) 0.045(2) 0.056(2) -0.008(2) 0.0192(18) -0.008(2)
C2 0.051(2) 0.048(2) 0.051(2) -0.002(2) 0.0132(18) -0.013(2)
C3 0.0408(18) 0.066(3) 0.047(2) 0.008(2) 0.0033(17) 0.001(2)
C4 0.0457(19) 0.048(2) 0.052(2) -0.0029(19) 0.0143(17) -0.006(2)
C5 0.0473(18) 0.041(2) 0.055(2) -0.0028(19) 0.0201(18) -0.003(2)
C6 0.052(2) 0.036(2) 0.051(2) 0.0024(18) 0.0156(18) -0.0042(19)
C7 0.076(3) 0.052(3) 0.060(2) 0.005(2) 0.027(2) 0.005(3)
C8 0.090(3) 0.057(3) 0.070(3) 0.017(2) 0.021(3) 0.014(3)
C9 0.115(4) 0.066(3) 0.063(3) 0.020(3) 0.033(3) 0.012(3)
C10 0.089(3) 0.058(3) 0.062(2) -0.002(2) 0.035(2) -0.006(3)
C11 0.056(2) 0.043(2) 0.053(2) -0.0033(19) 0.0192(19) -0.007(2)
C12 0.050(2) 0.047(2) 0.060(2) -0.008(2) 0.0191(19) -0.009(2)
C13 0.065(2) 0.072(3) 0.074(3) -0.004(3) 0.035(2) -0.008(3)
C14 0.058(3) 0.091(4) 0.085(3) -0.014(3) 0.031(2) -0.006(3)
C15 0.049(2) 0.082(4) 0.087(3) -0.012(3) 0.016(2) 0.008(3)
C16 0.046(2) 0.073(3) 0.066(2) -0.003(2) 0.012(2) 0.002(2)
C17 0.0419(19) 0.050(2) 0.056(2) -0.002(2) 0.0115(17) -0.010(2)
C18 0.052(2) 0.063(3) 0.044(2) -0.002(2) 0.0084(18) -0.011(2)
C19 0.070(3) 0.053(3) 0.068(3) -0.021(2) 0.027(2) -0.018(3)
C20 0.092(3) 0.098(4) 0.055(2) -0.027(3) 0.033(3) -0.027(3)
C21 0.074(3) 0.136(5) 0.035(2) 0.003(3) 0.007(2) -0.021(4)
C22 0.054(2) 0.102(4) 0.048(2) 0.010(3) 0.0050(19) -0.007(3)
C23 0.085(3) 0.057(3) 0.043(2) -0.003(2) 0.014(2) -0.015(3)
C24 0.057(2) 0.050(3) 0.080(3) -0.010(3) -0.009(2) 0.003(2)
C25 0.061(3) 0.068(3) 0.096(3) -0.018(3) 0.039(3) -0.015(3)
C26 0.097(3) 0.052(3) 0.071(3) 0.005(2) 0.037(3) -0.003(3)
C27 0.073(3) 0.056(3) 0.065(2) -0.007(2) 0.024(2) 0.012(3)

loop_
_atom_type_symbol
_atom_type_description
_atom_type_scat_dispersion_real
_atom_type_scat_dispersion_imag
_atom_type_scat_source
C C 0.0033 0.0016 'International Tables Vol C Tables 4.2.6.8 and 6.1.1.4'
H H 0.0000 0.0000 'International Tables Vol C Tables 4.2.6.8 and 6.1.1.4'
Fe Fe 0.3463 0.8444 'International Tables Vol C Tables 4.2.6.8 and 6.1.1.4'

loop_
_geom_angle_atom_site_label_1
_geom_angle_atom_site_label_2
_geom_angle_atom_site_label_3
_geom_angle
C23 Fe1 C24 40.66(15)
C23 Fe1 C25 67.75(17)
C24 Fe1 C25 40.21(16)
C23 Fe1 C19 121.05(17)
C24 Fe1 C19 108.08(17)
C25 Fe1 C19 125.83(18)
C23 Fe1 C27 40.31(15)
C24 Fe1 C27 67.75(16)
C25 Fe1 C27 67.18(17)
C19 Fe1 C27 156.10(17)
C23 Fe1 C20 157.2(2)
C24 Fe1 C20 122.5(2)
C25 Fe1 C20 109.57(18)
C19 Fe1 C20 40.74(16)
C27 Fe1 C20 161.49(19)
C23 Fe1 C21 160.3(2)
C24 Fe1 C21 158.0(2)
C25 Fe1 C21 123.42(18)
C19 Fe1 C21 67.80(19)
C27 Fe1 C21 124.9(2)
C20 Fe1 C21 40.24(17)
C23 Fe1 C18 106.30(15)
C24 Fe1 C18 123.81(18)
C25 Fe1 C18 161.24(19)
C19 Fe1 C18 40.63(15)
C27 Fe1 C18 120.61(17)
C20 Fe1 C18 68.60(17)
C21 Fe1 C18 68.10(16)
C23 Fe1 C22 123.26(18)
C24 Fe1 C22 160.36(18)
C25 Fe1 C22 157.23(19)
C19 Fe1 C22 68.39(18)
C27 Fe1 C22 107.20(18)
C20 Fe1 C22 68.31(18)
C21 Fe1 C22 40.27(15)
C18 Fe1 C22 40.96(15)
C23 Fe1 C26 67.59(16)
C24 Fe1 C26 67.20(17)
C25 Fe1 C26 39.44(16)
C19 Fe1 C26 161.98(18)
C27 Fe1 C26 40.19(15)
C20 Fe1 C26 125.74(18)
C21 Fe1 C26 109.64(19)
C18 Fe1 C26 156.65(18)
C22 Fe1 C26 122.1(2)
C2 C1 C5 104.8(3)
C3 C2 C1 109.4(3)
C3 C2 C18 127.1(4)
C1 C2 C18 123.5(3)
C2 C3 C4 107.8(3)
C5 C4 C17 122.3(3)
C5 C4 C3 108.5(3)
C17 C4 C3 129.3(4)
C4 C5 C6 121.2(3)
C4 C5 C1 109.6(3)
C6 C5 C1 129.2(3)
C11 C6 C7 119.0(3)
C11 C6 C5 118.6(3)
C7 C6 C5 122.2(3)
C8 C7 C6 121.2(4)
C7 C8 C9 119.8(4)
C10 C9 C8 120.8(4)
C9 C10 C11 121.8(4)
C10 C11 C6 117.4(4)
C10 C11 C12 123.0(4)
C6 C11 C12 119.7(3)
C13 C12 C17 117.6(4)
C13 C12 C11 122.2(4)
C17 C12 C11 120.1(3)
C14 C13 C12 121.4(4)
C13 C14 C15 120.8(4)
C16 C15 C14 119.7(4)
C15 C16 C17 120.9(4)
C16 C17 C12 119.6(4)
C16 C17 C4 122.3(4)
C12 C17 C4 118.1(4)
C19 C18 C22 107.3(4)
C19 C18 C2 128.3(4)
C22 C18 C2 124.3(4)
C19 C18 Fe1 69.4(2)
C22 C18 Fe1 69.5(2)
C2 C18 Fe1 123.9(3)
C20 C19 C18 108.5(4)
C20 C19 Fe1 69.6(3)
C18 C19 Fe1 70.0(2)
C21 C20 C19 107.6(4)
C21 C20 Fe1 70.3(3)
C19 C20 Fe1 69.6(2)
C22 C21 C20 109.0(4)
C22 C21 Fe1 69.7(2)
C20 C21 Fe1 69.5(2)
C21 C22 C18 107.6(4)
C21 C22 Fe1 70.0(2)
C18 C22 Fe1 69.5(2)
C27 C23 C24 107.5(4)
C27 C23 Fe1 70.2(2)
C24 C23 Fe1 69.7(2)
C25 C24 C23 107.7(4)
C25 C24 Fe1 70.3(2)
C23 C24 Fe1 69.6(2)
C26 C25 C24 108.7(4)
C26 C25 Fe1 70.7(2)
C24 C25 Fe1 69.5(2)
C25 C26 C27 108.2(4)
C25 C26 Fe1 69.8(2)
C27 C26 Fe1 69.4(3)
C26 C27 C23 107.9(4)
C26 C27 Fe1 70.4(2)
C23 C27 Fe1 69.5(2)

loop_
_geom_bond_atom_site_label_1
_geom_bond_atom_site_label_2
_geom_bond_distance
Fe1 C23 2.020(3)
Fe1 C24 2.021(3)
Fe1 C25 2.031(4)
Fe1 C19 2.029(4)
Fe1 C27 2.030(4)
Fe1 C20 2.030(4)
Fe1 C21 2.041(4)
Fe1 C18 2.038(4)
Fe1 C22 2.037(4)
Fe1 C26 2.042(4)
C1 C2 1.457(5)
C1 C5 1.483(4)
C2 C3 1.387(5)
C2 C18 1.462(5)
C3 C4 1.476(5)
C4 C5 1.359(5)
C4 C17 1.428(5)
C5 C6 1.429(4)
C6 C11 1.414(5)
C6 C7 1.408(5)
C7 C8 1.359(5)
C8 C9 1.378(6)
C9 C10 1.353(5)
C10 C11 1.408(5)
C11 C12 1.454(5)
C12 C13 1.408(5)
C12 C17 1.410(5)
C13 C14 1.362(5)
C14 C15 1.385(5)
C15 C16 1.363(5)
C16 C17 1.406(5)
C18 C19 1.412(5)
C18 C22 1.426(5)
C19 C20 1.413(5)
C20 C21 1.400(6)
C21 C22 1.404(5)
C23 C27 1.395(5)
C23 C24 1.404(5)
C24 C25 1.393(6)
C25 C26 1.375(5)
C26 C27 1.399(5)
